data_2310362
loop_
_publ_author_name
'Cannillo, E.'
'Giuseppetti, G.'
'Tazzoli, V.'

_publ_section_title
;
 The crystal structure of leucophanite
;
_journal_name_full 'Acta Crystallographica (1,1948-23,1967)'
_journal_page_first 255
_journal_page_last 259
_journal_volume 23
_journal_year 1967
_chemical_formula_sum 'Be Ca F Na O6 Si2'
_chemical_name_systematic 'Ca Na (Be Si2 O6) F'
_space_group_IT_number 19
_symmetry_space_group_name_Hall 'P 2ac 2ab'
_symmetry_space_group_name_H-M 'P 21 21 21'
_cell_angle_alpha 90
_cell_angle_beta 90
_cell_angle_gamma 90
_cell_formula_units_Z 4
_cell_length_a 7.401
_cell_length_b 7.42
_cell_length_c 9.939
_cell_volume 545.804
_citation_journal_id_ASTM ACCRA9
_cod_data_source_file Cannillo_ACCRA9_1967_1376.cif
_cod_data_source_block Be1Ca1F1Na1O6Si2
_cod_original_cell_volume 545.8044
_cod_original_formula_sum 'Be1 Ca1 F1 Na1 O6 Si2'
_cod_database_code 2310362

loop_
_symmetry_equiv_pos_as_xyz
x,y,z
-x+1/2,-y,z+1/2
x+1/2,-y+1/2,-z
-x,y+1/2,-z+1/2

loop_
_atom_site_label
_atom_site_type_symbol
_atom_site_fract_x
_atom_site_fract_y
_atom_site_fract_z
_atom_site_occupancy
_atom_site_U_iso_or_equiv
O4 O-2 0.8383 0.8308 0.8476 1 0.0
O6 O-2 0.9087 0.1 0.1627 1 0.0
Na1 Na+1 0.067 0.8535 0.5059 1 0.0
O3 O-2 0.8382 0.8484 0.3381 1 0.0
Si2 Si+4 0.108 0.1508 0.2265 1 0.0
Ca1 Ca+2 0.105 0.8265 0.9894 1 0.0
O5 O-2 0.913 0.0746 0.6574 1 0.0
Be1 Be+2 0.1091 0.1268 0.7174 1 0.0
O2 O-2 0.1052 0.1607 0.3829 1 0.0
O1 O-2 0.2421 0.0037 0.1623 1 0.0
F1 F-1 0.1021 0.1315 0.8753 1 0.0
Si1 Si+4 0.7406 0.0132 0.2507 1 0.0
